data_7054185
loop_
_publ_author_name
'Fisher, Matthew G.'
'Gale, Philip A.'
'Light, Mark E.'

_publ_section_title
;
 A simple benzimidazole-based receptor for barbiturate and urea neutral
 guests that functions in polar solvent mixtures
;
_journal_issue 9
_journal_name_full 'New Journal of Chemistry'
_journal_page_first 1583
_journal_paper_doi 10.1039/b705854c
_journal_volume 31
_journal_year 2007
_chemical_compound_source 'Matthew Fisher'
_chemical_formula_sum 'C49 H49.67 N15 O7.34'
_chemical_formula_weight 966.06
_chemical_name_systematic
;
?
;
_space_group_IT_number 2
_symmetry_cell_setting triclinic
_symmetry_space_group_name_Hall '-P 1'
_symmetry_space_group_name_H-M 'P -1'
_atom_sites_solution_hydrogens geom
_atom_sites_solution_primary direct
_atom_sites_solution_secondary difmap
_audit_creation_method SHELXL-97
_cell_angle_alpha 87.777(2)
_cell_angle_beta 80.974(2)
_cell_angle_gamma 77.225(2)
_cell_formula_units_Z 2
_cell_length_a 10.5481(3)
_cell_length_b 13.6951(4)
_cell_length_c 16.4507(6)
_cell_measurement_reflns_used 56716
_cell_measurement_temperature 120(2)
_cell_measurement_theta_max 27.48
_cell_measurement_theta_min 2.91
_cell_volume 2288.88(13)
_computing_cell_refinement 'DENZO (Otwinowski & Minor, 1997) & COLLECT (Hooft, R.W.W., 1998)'
_computing_data_collection 'COLLECT (Hooft, R.W.W., 1998)'
_computing_data_reduction 'DENZO (Otwinowski & Minor, 1997) & COLLECT (Hooft, R.W.W., 1998)'
_computing_molecular_graphics 'CAMERON (Watkin, et al., 1993)'
_computing_publication_material 'WINGX (Farrugia, 1998)'
_computing_structure_refinement 'SHELXL-97 (Sheldrick, 1997)'
_computing_structure_solution 'SHELXS-97 (Sheldrick, 1997)'
_diffrn_ambient_temperature 120(2)
_diffrn_detector_area_resol_mean 9.091
_diffrn_measured_fraction_theta_full 0.997
_diffrn_measured_fraction_theta_max 0.997
_diffrn_measurement_device_type 'Bruker-Nonius CCD camera on \k-goniostat'
_diffrn_measurement_method '\f & \w scans to fill the asymmetric unit'
_diffrn_radiation_monochromator graphite
_diffrn_radiation_source 'Bruker Nonius FR591 Rotating Anode'
_diffrn_radiation_type MoK\a
_diffrn_radiation_wavelength 0.71073
_diffrn_reflns_av_R_equivalents 0.0708
_diffrn_reflns_av_sigmaI/netI 0.0647
_diffrn_reflns_limit_h_max 13
_diffrn_reflns_limit_h_min -13
_diffrn_reflns_limit_k_max 17
_diffrn_reflns_limit_k_min -17
_diffrn_reflns_limit_l_max 21
_diffrn_reflns_limit_l_min -21
_diffrn_reflns_number 50681
_diffrn_reflns_theta_full 27.48
_diffrn_reflns_theta_max 27.48
_diffrn_reflns_theta_min 2.91
_diffrn_standards_number 0
_exptl_absorpt_coefficient_mu 0.098
_exptl_absorpt_correction_T_max 0.9806
_exptl_absorpt_correction_T_min 0.9611
_exptl_absorpt_correction_type multi-scan
_exptl_absorpt_process_details
;
SADABS V2.10 (Sheldrick, G.M., 2003)
;
_exptl_crystal_colour Colourless
_exptl_crystal_density_diffrn 1.402
_exptl_crystal_density_method 'not measured'
_exptl_crystal_description Shard
_exptl_crystal_F_000 1015
_exptl_crystal_size_max 0.3
_exptl_crystal_size_mid 0.2
_exptl_crystal_size_min 0.2
_refine_diff_density_max 1.865
_refine_diff_density_min -1.038
_refine_diff_density_rms 0.244
_refine_ls_extinction_coef 0.0753(19)
_refine_ls_extinction_expression Fc^*^=kFc[1+0.001xFc^2^\l^3^/sin(2\q)]^-1/4^
_refine_ls_extinction_method SHELXL
_refine_ls_goodness_of_fit_ref 1.064
_refine_ls_hydrogen_treatment mixed
_refine_ls_matrix_type full
_refine_ls_number_parameters 662
_refine_ls_number_reflns 10471
_refine_ls_number_restraints 36
_refine_ls_restrained_S_all 1.103
_refine_ls_R_factor_all 0.1353
_refine_ls_R_factor_gt 0.0970
_refine_ls_shift/su_max 0.108
_refine_ls_shift/su_mean 0.010
_refine_ls_structure_factor_coef Fsqd
_refine_ls_weighting_details 'calc w=1/[\s^2^(Fo^2^)+(0.1482P)^2^+2.8301P] where P=(Fo^2^+2Fc^2^)/3'
_refine_ls_weighting_scheme calc
_refine_ls_wR_factor_gt 0.2437
_refine_ls_wR_factor_ref 0.2727
_reflns_number_gt 7038
_reflns_number_total 10471
_reflns_threshold_expression >2sigma(I)
_cod_data_source_file b705854c.txt
_cod_data_source_block 2007sot0568
_cod_depositor_comments
;
The following automatic conversions were performed:

'_symmetry_cell_setting' value 'Triclinic' changed to 'triclinic'
according to
/usr/data/users/saulius/automatic-downloads/retrospective/RSC/lib/dictionaries/cif_core.dic
dictionary named 'cif_core.dic' version 2.4.2 from 2011-04-26.

Automatic conversion script
Id: cif_fix_values 2281 2013-09-26 08:29:07Z andrius 
;
_cod_original_sg_symbol_H-M P-1
_cod_database_code 7054185

loop_
_symmetry_equiv_pos_as_xyz
'x, y, z'
'-x, -y, -z'

loop_
_atom_site_label
_atom_site_type_symbol
_atom_site_fract_x
_atom_site_fract_y
_atom_site_fract_z
_atom_site_U_iso_or_equiv
_atom_site_adp_type
_atom_site_occupancy
_atom_site_symmetry_multiplicity
_atom_site_calc_flag
_atom_site_refinement_flags
O1 O 0.45681(9) 0.07052(7) 0.16063(6) 0.0298(3) Uani 1 1 d .
O2 O 0.74201(9) 0.27186(7) 0.21357(6) 0.0323(3) Uani 1 1 d .
N1 N 0.24609(11) -0.01395(8) -0.00447(7) 0.0254(3) Uani 1 1 d .
N2 N 0.31946(10) -0.05661(8) 0.11315(7) 0.0245(3) Uani 1 1 d .
N3 N 0.37414(10) 0.08827(8) 0.03726(7) 0.0243(3) Uani 1 1 d .
H103 H 0.3675 0.1237 -0.0083 0.029 Uiso 1 1 calc R
N4 N 0.56781(10) 0.23167(8) 0.12180(7) 0.0234(3) Uani 1 1 d .
N5 N 0.72723(10) 0.42974(8) 0.15401(7) 0.0258(3) Uani 1 1 d .
H105 H 0.6984 0.4704 0.1150 0.031 Uiso 1 1 calc R
N6 N 0.85991(11) 0.40431(9) 0.26521(7) 0.0301(3) Uani 1 1 d .
N7 N 0.81614(10) 0.55281(8) 0.20676(7) 0.0272(3) Uani 1 1 d .
C1 C 0.24337(12) -0.12373(9) 0.10001(8) 0.0249(3) Uani 1 1 d .
C2 C 0.20986(13) -0.20332(10) 0.14689(9) 0.0279(4) Uani 1 1 d .
H2 H 0.2413 -0.2215 0.1976 0.033 Uiso 1 1 calc R
C3 C 0.12837(13) -0.25519(10) 0.11630(9) 0.0310(4) Uani 1 1 d .
H3 H 0.1029 -0.3098 0.1469 0.037 Uiso 1 1 calc R
C4 C 0.08311(13) -0.22875(10) 0.04154(9) 0.0318(4) Uani 1 1 d .
H4 H 0.0279 -0.2662 0.0225 0.038 Uiso 1 1 calc R
C5 C 0.11627(13) -0.14923(10) -0.00610(9) 0.0306(4) Uani 1 1 d .
H5 H 0.0859 -0.1320 -0.0573 0.037 Uiso 1 1 calc R
C6 C 0.19601(12) -0.09645(9) 0.02512(8) 0.0247(3) Uani 1 1 d .
C7 C 0.22726(14) 0.03773(11) -0.08274(8) 0.0305(4) Uani 1 1 d .
H7A H 0.1424 0.0858 -0.0759 0.046 Uiso 1 1 calc R
H7B H 0.2285 -0.0113 -0.1248 0.046 Uiso 1 1 calc R
H7C H 0.2982 0.0733 -0.0998 0.046 Uiso 1 1 calc R
C8 C 0.31992(12) 0.01013(9) 0.04986(8) 0.0234(3) Uani 1 1 d .
C9 C 0.43957(12) 0.11392(9) 0.09393(8) 0.0236(3) Uani 1 1 d .
C10 C 0.49359(12) 0.20639(9) 0.07052(8) 0.0227(3) Uani 1 1 d .
C11 C 0.46598(13) 0.26142(9) -0.00046(8) 0.0251(3) Uani 1 1 d .
H11 H 0.4165 0.2398 -0.0370 0.030 Uiso 1 1 calc R
C12 C 0.51262(13) 0.34798(10) -0.01591(8) 0.0287(4) Uani 1 1 d .
H12 H 0.4939 0.3879 -0.0629 0.034 Uiso 1 1 calc R
C13 C 0.58642(13) 0.37588(10) 0.03738(8) 0.0273(3) Uani 1 1 d .
H13 H 0.6176 0.4360 0.0284 0.033 Uiso 1 1 calc R
C14 C 0.61480(12) 0.31481(9) 0.10473(8) 0.0230(3) Uani 1 1 d .
C15 C 0.70172(13) 0.33701(10) 0.16296(8) 0.0256(3) Uani 1 1 d .
C16 C 0.79707(12) 0.45753(10) 0.20586(8) 0.0260(3) Uani 1 1 d .
C17 C 0.76542(14) 0.63416(10) 0.15292(9) 0.0336(4) Uani 1 1 d .
H17A H 0.7346 0.6069 0.1073 0.050 Uiso 1 1 calc R
H17B H 0.8354 0.6690 0.1311 0.050 Uiso 1 1 calc R
H17C H 0.6921 0.6814 0.1842 0.050 Uiso 1 1 calc R
C18 C 0.89136(13) 0.56068(11) 0.26738(8) 0.0303(4) Uani 1 1 d .
C19 C 0.93322(14) 0.64175(12) 0.29336(9) 0.0378(4) Uani 1 1 d .
H19 H 0.9108 0.7063 0.2694 0.045 Uiso 1 1 calc R
C20 C 1.00954(15) 0.62398(14) 0.35624(10) 0.0463(5) Uani 1 1 d .
H20 H 1.0406 0.6775 0.3756 0.056 Uiso 1 1 calc R
C21 C 1.04155(15) 0.52883(15) 0.39162(10) 0.0487(5) Uani 1 1 d .
H21 H 1.0943 0.5194 0.4343 0.058 Uiso 1 1 calc R
C22 C 0.99851(14) 0.44776(14) 0.36629(10) 0.0405(5) Uani 1 1 d .
H22 H 1.0203 0.3833 0.3905 0.049 Uiso 1 1 calc R
C23 C 0.92145(13) 0.46623(11) 0.30322(9) 0.0313(4) Uani 1 1 d .
O3 O 0.44267(9) 0.64497(7) 0.22975(6) 0.0300(3) Uani 1 1 d .
O4 O 0.62920(10) 0.88652(7) 0.33666(6) 0.0311(3) Uani 1 1 d .
N8 N 0.33236(10) 0.37636(8) 0.25177(7) 0.0233(3) Uani 1 1 d .
N9 N 0.31548(10) 0.51772(8) 0.18189(7) 0.0252(3) Uani 1 1 d .
N10 N 0.44304(10) 0.49148(8) 0.29489(7) 0.0233(3) Uani 1 1 d .
H110 H 0.4705 0.4509 0.3344 0.028 Uiso 1 1 calc R
N11 N 0.57178(10) 0.70017(7) 0.34424(6) 0.0221(3) Uani 1 1 d .
N12 N 0.65296(10) 0.87203(8) 0.47451(7) 0.0242(3) Uani 1 1 d .
H112 H 0.6574 0.8323 0.5178 0.029 Uiso 1 1 calc R
N13 N 0.66453(10) 1.04005(8) 0.42156(7) 0.0228(3) Uani 1 1 d .
N14 N 0.67369(10) 1.00576(8) 0.55304(7) 0.0244(3) Uani 1 1 d .
C24 C 0.24162(12) 0.46086(9) 0.14819(8) 0.0244(3) Uani 1 1 d .
C25 C 0.16695(13) 0.47919(10) 0.08435(9) 0.0294(4) Uani 1 1 d .
H25 H 0.1601 0.5393 0.0529 0.035 Uiso 1 1 calc R
C26 C 0.10286(14) 0.40491(10) 0.06896(9) 0.0320(4) Uani 1 1 d .
H26 H 0.0502 0.4150 0.0262 0.038 Uiso 1 1 calc R
C27 C 0.11348(13) 0.31540(10) 0.11455(9) 0.0310(4) Uani 1 1 d .
H27 H 0.0682 0.2665 0.1020 0.037 Uiso 1 1 calc R
C28 C 0.18871(13) 0.29717(10) 0.17745(9) 0.0273(3) Uani 1 1 d .
H28 H 0.1963 0.2368 0.2086 0.033 Uiso 1 1 calc R
C29 C 0.25283(12) 0.37162(9) 0.19294(8) 0.0235(3) Uani 1 1 d .
C30 C 0.37274(14) 0.29691(10) 0.30937(9) 0.0296(4) Uani 1 1 d .
H30A H 0.4319 0.3172 0.3426 0.044 Uiso 1 1 calc R
H30B H 0.4186 0.2359 0.2789 0.044 Uiso 1 1 calc R
H30C H 0.2950 0.2840 0.3455 0.044 Uiso 1 1 calc R
C31 C 0.36969(12) 0.46548(9) 0.24493(8) 0.0221(3) Uani 1 1 d .
C32 C 0.47494(12) 0.58234(9) 0.28380(8) 0.0228(3) Uani 1 1 d .
C33 C 0.55193(12) 0.60666(9) 0.34754(8) 0.0209(3) Uani 1 1 d .
C34 C 0.59142(12) 0.53767(9) 0.40784(8) 0.0235(3) Uani 1 1 d .
H34 H 0.5769 0.4717 0.4075 0.028 Uiso 1 1 calc R
C35 C 0.65252(13) 0.56744(10) 0.46848(8) 0.0253(3) Uani 1 1 d .
H35 H 0.6829 0.5216 0.5097 0.030 Uiso 1 1 calc R
C36 C 0.66846(12) 0.66540(9) 0.46778(8) 0.0244(3) Uani 1 1 d .
H36 H 0.7071 0.6885 0.5096 0.029 Uiso 1 1 calc R
C37 C 0.62685(12) 0.72913(9) 0.40481(8) 0.0209(3) Uani 1 1 d .
C38 C 0.63714(12) 0.83763(9) 0.40163(8) 0.0228(3) Uani 1 1 d .
C39 C 0.66167(11) 0.96709(9) 0.47959(8) 0.0224(3) Uani 1 1 d .
C40 C 0.68369(12) 1.12518(9) 0.45680(8) 0.0226(3) Uani 1 1 d .
C41 C 0.70037(13) 1.21688(9) 0.42288(9) 0.0271(3) Uani 1 1 d .
H41 H 0.6940 1.2325 0.3667 0.033 Uiso 1 1 calc R
C42 C 0.72677(13) 1.28449(10) 0.47520(9) 0.0298(4) Uani 1 1 d .
H42 H 0.7407 1.3474 0.4539 0.036 Uiso 1 1 calc R
C43 C 0.73343(13) 1.26275(10) 0.55832(9) 0.0287(4) Uani 1 1 d .
H43 H 0.7518 1.3111 0.5921 0.034 Uiso 1 1 calc R
C44 C 0.71375(13) 1.17171(10) 0.59273(9) 0.0282(3) Uani 1 1 d .
H44 H 0.7163 1.1572 0.6495 0.034 Uiso 1 1 calc R
C45 C 0.69030(12) 1.10339(9) 0.54028(8) 0.0229(3) Uani 1 1 d .
C46 C 0.66578(14) 0.95299(10) 0.63138(9) 0.0302(4) Uani 1 1 d .
H46A H 0.5998 0.9121 0.6342 0.045 Uiso 1 1 calc R
H46B H 0.6405 1.0016 0.6764 0.045 Uiso 1 1 calc R
H46C H 0.7516 0.9097 0.6363 0.045 Uiso 1 1 calc R
O5 O 0.64899(10) 0.09251(7) 0.25909(6) 0.0381(2) Uani 1 1 d D
H95 H 0.5918(7) 0.0813(7) 0.2321(7) 0.057 Uiso 1 1 d D
H94 H 0.6714(9) 0.1466(5) 0.2462(10) 0.057 Uiso 1 1 d D
O6 O 0.48722(10) 0.84680(7) 0.21479(6) 0.0381(2) Uani 1 1 d D
H97 H 0.5322(8) 0.8625(7) 0.2484(6) 0.057 Uiso 1 1 d D
H96 H 0.4748(10) 0.7874(5) 0.2248(9) 0.057 Uiso 1 1 d D
O8 O 0.0894(3) 0.2337(2) 0.46431(19) 0.0381(2) Uani 0.33 1 d PD
H99 H 0.1051(9) 0.2729(7) 0.4989(7) 0.057 Uiso 0.33 1 d PD
H98 H 0.0114(7) 0.2237(10) 0.4781(14) 0.057 Uiso 0.33 1 d PD
O7 O 0.00355(16) 0.20531(13) 0.32691(12) 0.0862(6) Uani 1 1 d .
N15 N -0.01501(16) 0.04623(18) 0.30719(11) 0.1050(7) Uani 1 1 d U
C48 C -0.0342(3) -0.0517(2) 0.3235(2) 0.1638(13) Uani 1 1 d U
H48A H -0.0381 -0.0656 0.3826 0.246 Uiso 1 1 calc R
H48B H 0.0391 -0.0998 0.2931 0.246 Uiso 1 1 calc R
H48C H -0.1168 -0.0578 0.3062 0.246 Uiso 1 1 calc R
C49 C -0.0042(2) 0.1157(3) 0.3524(2) 0.1117(13) Uani 1 1 d U
H49 H -0.0016 0.1012 0.4092 0.134 Uiso 1 1 calc R
C47 C -0.0082(3) 0.0704(3) 0.2179(2) 0.1097(13) Uani 1 1 d .
H47A H -0.0502 0.1409 0.2108 0.164 Uiso 1 1 calc R
H47B H -0.0538 0.0278 0.1920 0.164 Uiso 1 1 calc R
H47C H 0.0841 0.0584 0.1919 0.164 Uiso 1 1 calc R

loop_
_atom_site_aniso_label
_atom_site_aniso_U_11
_atom_site_aniso_U_22
_atom_site_aniso_U_33
_atom_site_aniso_U_23
_atom_site_aniso_U_13
_atom_site_aniso_U_12
O1 0.0408(5) 0.0269(4) 0.0256(4) 0.0070(4) -0.0106(4) -0.0131(4)
O2 0.0369(5) 0.0305(5) 0.0318(5) 0.0051(4) -0.0123(4) -0.0081(4)
N1 0.0291(5) 0.0239(5) 0.0233(5) 0.0010(4) -0.0055(4) -0.0051(4)
N2 0.0304(5) 0.0216(5) 0.0219(5) -0.0011(4) -0.0028(4) -0.0070(4)
N3 0.0300(5) 0.0218(5) 0.0212(5) -0.0002(4) -0.0039(4) -0.0053(4)
N4 0.0271(5) 0.0229(5) 0.0202(5) -0.0014(4) -0.0035(4) -0.0053(4)
N5 0.0298(5) 0.0266(5) 0.0227(5) 0.0014(4) -0.0060(4) -0.0087(4)
N6 0.0280(5) 0.0392(6) 0.0235(5) -0.0021(5) -0.0050(4) -0.0069(5)
N7 0.0280(5) 0.0329(5) 0.0230(5) -0.0028(4) -0.0022(4) -0.0124(4)
C1 0.0249(5) 0.0223(5) 0.0266(6) -0.0039(5) -0.0015(5) -0.0045(5)
C2 0.0290(6) 0.0270(6) 0.0268(6) -0.0040(5) -0.0025(5) -0.0049(5)
C3 0.0292(6) 0.0259(6) 0.0368(7) -0.0047(6) 0.0013(6) -0.0075(5)
C4 0.0295(6) 0.0303(6) 0.0370(7) -0.0070(6) -0.0028(6) -0.0100(5)
C5 0.0294(6) 0.0325(6) 0.0314(7) -0.0069(6) -0.0068(5) -0.0069(5)
C6 0.0247(5) 0.0217(5) 0.0262(6) -0.0052(5) -0.0009(5) -0.0034(5)
C7 0.0356(6) 0.0343(7) 0.0220(6) 0.0030(5) -0.0069(5) -0.0070(5)
C8 0.0254(5) 0.0221(5) 0.0220(6) -0.0039(5) -0.0030(5) -0.0035(5)
C9 0.0249(5) 0.0209(5) 0.0244(6) -0.0021(5) -0.0032(5) -0.0037(5)
C10 0.0239(5) 0.0226(5) 0.0202(6) -0.0010(5) -0.0012(5) -0.0034(5)
C11 0.0281(6) 0.0262(6) 0.0212(6) -0.0017(5) -0.0048(5) -0.0059(5)
C12 0.0352(6) 0.0302(6) 0.0222(6) 0.0055(5) -0.0062(5) -0.0099(5)
C13 0.0317(6) 0.0247(6) 0.0257(6) 0.0024(5) -0.0007(5) -0.0096(5)
C14 0.0244(5) 0.0216(5) 0.0221(6) -0.0006(5) 0.0003(5) -0.0059(4)
C15 0.0262(6) 0.0270(6) 0.0222(6) -0.0021(5) -0.0006(5) -0.0050(5)
C16 0.0250(6) 0.0316(6) 0.0214(6) -0.0031(5) 0.0012(5) -0.0088(5)
C17 0.0406(7) 0.0346(6) 0.0303(7) 0.0012(6) -0.0061(6) -0.0182(5)
C18 0.0249(6) 0.0458(7) 0.0220(6) -0.0051(6) 0.0004(5) -0.0131(5)
C19 0.0346(6) 0.0538(8) 0.0297(7) -0.0070(6) -0.0025(6) -0.0201(6)
C20 0.0384(7) 0.0696(9) 0.0379(8) -0.0119(7) -0.0032(6) -0.0268(6)
C21 0.0313(7) 0.0839(11) 0.0367(8) -0.0101(8) -0.0120(6) -0.0182(7)
C22 0.0302(6) 0.0618(9) 0.0303(7) -0.0020(7) -0.0068(6) -0.0102(6)
C23 0.0228(6) 0.0443(7) 0.0264(7) -0.0052(6) 0.0002(5) -0.0081(5)
O3 0.0442(5) 0.0229(4) 0.0281(4) 0.0045(4) -0.0164(4) -0.0119(4)
O4 0.0471(5) 0.0247(4) 0.0262(5) 0.0027(4) -0.0115(4) -0.0143(4)
N8 0.0299(5) 0.0206(4) 0.0205(5) -0.0009(4) -0.0032(4) -0.0079(4)
N9 0.0322(5) 0.0222(5) 0.0244(5) -0.0004(4) -0.0108(4) -0.0078(4)
N10 0.0277(5) 0.0198(5) 0.0230(5) 0.0003(4) -0.0077(4) -0.0038(4)
N11 0.0262(5) 0.0202(4) 0.0208(5) -0.0018(4) -0.0039(4) -0.0067(4)
N12 0.0301(5) 0.0205(5) 0.0232(5) 0.0012(4) -0.0057(4) -0.0072(4)
N13 0.0257(5) 0.0200(5) 0.0228(5) -0.0025(4) -0.0048(4) -0.0041(4)
N14 0.0299(5) 0.0225(5) 0.0227(5) -0.0015(4) -0.0080(4) -0.0071(4)
C24 0.0261(5) 0.0226(5) 0.0259(6) -0.0033(5) -0.0042(5) -0.0075(4)
C25 0.0358(6) 0.0253(6) 0.0294(6) -0.0005(5) -0.0110(5) -0.0077(5)
C26 0.0341(6) 0.0312(6) 0.0334(7) -0.0060(6) -0.0126(5) -0.0070(5)
C27 0.0308(6) 0.0303(6) 0.0343(7) -0.0083(6) -0.0053(5) -0.0101(5)
C28 0.0309(6) 0.0255(6) 0.0271(6) -0.0051(5) -0.0026(5) -0.0102(5)
C29 0.0236(5) 0.0237(5) 0.0225(6) -0.0048(5) -0.0006(5) -0.0047(5)
C30 0.0403(7) 0.0222(6) 0.0276(7) 0.0033(5) -0.0067(6) -0.0092(5)
C31 0.0238(5) 0.0198(5) 0.0221(6) -0.0039(5) -0.0020(5) -0.0042(4)
C32 0.0267(5) 0.0198(5) 0.0216(6) -0.0016(5) -0.0052(5) -0.0033(4)
C33 0.0224(5) 0.0205(5) 0.0194(6) -0.0032(5) -0.0027(4) -0.0036(4)
C34 0.0265(6) 0.0206(5) 0.0235(6) -0.0022(5) -0.0043(5) -0.0043(4)
C35 0.0293(6) 0.0240(6) 0.0228(6) 0.0025(5) -0.0075(5) -0.0040(5)
C36 0.0288(6) 0.0254(6) 0.0203(6) -0.0009(5) -0.0044(5) -0.0084(5)
C37 0.0219(5) 0.0197(5) 0.0211(6) -0.0034(5) -0.0024(5) -0.0047(4)
C38 0.0239(5) 0.0210(5) 0.0235(6) -0.0020(5) -0.0027(5) -0.0051(4)
C39 0.0209(5) 0.0243(5) 0.0226(6) -0.0019(5) -0.0052(5) -0.0043(4)
C40 0.0229(5) 0.0203(5) 0.0247(6) -0.0018(5) -0.0054(5) -0.0038(4)
C41 0.0278(6) 0.0214(6) 0.0319(7) 0.0006(5) -0.0057(5) -0.0039(5)
C42 0.0271(6) 0.0210(6) 0.0414(8) -0.0006(6) -0.0052(6) -0.0052(5)
C43 0.0257(6) 0.0231(6) 0.0378(7) -0.0078(5) -0.0074(5) -0.0035(5)
C44 0.0285(6) 0.0285(6) 0.0294(6) -0.0059(5) -0.0075(5) -0.0066(5)
C45 0.0220(5) 0.0208(5) 0.0271(6) -0.0016(5) -0.0074(5) -0.0045(4)
C46 0.0392(7) 0.0263(6) 0.0271(6) -0.0001(5) -0.0093(5) -0.0083(5)
O5 0.0571(4) 0.0283(3) 0.0354(3) 0.0059(3) -0.0204(3) -0.0150(3)
O6 0.0571(4) 0.0283(3) 0.0354(3) 0.0059(3) -0.0204(3) -0.0150(3)
O8 0.0571(4) 0.0283(3) 0.0354(3) 0.0059(3) -0.0204(3) -0.0150(3)
O7 0.0671(9) 0.0878(11) 0.0925(12) 0.0205(10) 0.0100(9) -0.0124(8)
N15 0.0310(7) 0.1908(17) 0.0868(9) -0.0919(9) -0.0209(7) 0.0130(10)
C48 0.0612(13) 0.1175(18) 0.243(3) 0.1063(18) 0.0758(15) 0.0403(13)
C49 0.0516(12) 0.178(3) 0.0961(19) 0.038(2) -0.0181(13) -0.0078(16)
C47 0.0920(19) 0.128(2) 0.102(2) 0.011(2) -0.0199(17) -0.0077(18)

loop_
_atom_type_symbol
_atom_type_description
_atom_type_scat_dispersion_real
_atom_type_scat_dispersion_imag
_atom_type_scat_source
C C 0.0033 0.0016 'International Tables Vol C Tables 4.2.6.8 and 6.1.1.4'
H H 0.0000 0.0000 'International Tables Vol C Tables 4.2.6.8 and 6.1.1.4'
N N 0.0061 0.0033 'International Tables Vol C Tables 4.2.6.8 and 6.1.1.4'
O O 0.0106 0.0060 'International Tables Vol C Tables 4.2.6.8 and 6.1.1.4'

loop_
_geom_angle_atom_site_label_1
_geom_angle_atom_site_label_2
_geom_angle_atom_site_label_3
_geom_angle
C8 N1 C6 109.35(11)
C8 N1 C7 124.76(12)
C6 N1 C7 125.86(12)
C8 N2 C1 109.23(11)
C8 N3 C9 119.96(11)
C10 N4 C14 118.03(11)
C16 N5 C15 118.04(12)
C16 N6 C23 109.08(12)
C16 N7 C18 109.49(11)
C16 N7 C17 125.53(12)
C18 N7 C17 124.97(12)
C2 C1 N2 131.58(13)
C2 C1 C6 121.41(13)
N2 C1 C6 106.99(11)
C1 C2 C3 117.03(13)
C2 C3 C4 121.37(13)
C5 C4 C3 122.12(14)
C6 C5 C4 116.48(14)
C5 C6 N1 132.06(13)
C5 C6 C1 121.57(13)
N1 C6 C1 106.37(12)
N3 C8 N2 130.84(13)
N3 C8 N1 121.08(12)
N2 C8 N1 108.05(12)
O1 C9 N3 126.75(13)
O1 C9 C10 120.09(12)
N3 C9 C10 113.16(11)
N4 C10 C11 122.86(12)
N4 C10 C9 115.95(11)
C11 C10 C9 121.19(12)
C12 C11 C10 118.20(13)
C13 C12 C11 119.37(13)
C12 C13 C14 119.08(13)
N4 C14 C13 122.36(13)
N4 C14 C15 115.43(11)
C13 C14 C15 122.21(12)
O2 C15 N5 126.49(14)
O2 C15 C14 119.43(12)
N5 C15 C14 114.08(11)
N5 C16 N6 130.41(13)
N5 C16 N7 121.97(12)
N6 C16 N7 107.62(12)
C19 C18 N7 131.18(13)
C19 C18 C23 122.10(14)
N7 C18 C23 106.71(13)
C18 C19 C20 116.74(15)
C19 C20 C21 121.32(17)
C22 C21 C20 122.03(16)
C21 C22 C23 116.35(16)
C18 C23 N6 107.05(13)
C18 C23 C22 121.44(15)
N6 C23 C22 131.50(15)
C31 N8 C29 109.29(10)
C31 N8 C30 125.56(12)
C29 N8 C30 125.11(11)
C31 N9 C24 109.29(11)
C31 N10 C32 118.34(11)
C33 N11 C37 117.64(11)
C39 N12 C38 118.81(11)
C39 N13 C40 109.26(11)
C39 N14 C45 109.02(11)
C39 N14 C46 124.73(11)
C45 N14 C46 126.22(11)
C25 C24 C29 121.27(13)
C25 C24 N9 132.49(12)
C29 C24 N9 106.24(12)
C26 C25 C24 116.52(13)
C25 C26 C27 122.10(14)
C28 C27 C26 121.16(14)
C27 C28 C29 116.75(12)
N8 C29 C28 130.41(12)
N8 C29 C24 107.38(12)
C28 C29 C24 122.19(13)
N10 C31 N8 122.39(11)
N10 C31 N9 129.79(12)
N8 C31 N9 107.80(12)
O3 C32 N10 126.25(13)
O3 C32 C33 119.99(12)
N10 C32 C33 113.71(11)
N11 C33 C34 123.26(12)
N11 C33 C32 115.24(11)
C34 C33 C32 121.38(12)
C35 C34 C33 118.49(12)
C36 C35 C34 118.77(12)
C35 C36 C37 118.85(13)
N11 C37 C36 122.89(12)
N11 C37 C38 115.36(11)
C36 C37 C38 121.72(12)
O4 C38 N12 126.34(12)
O4 C38 C37 120.35(12)
N12 C38 C37 113.30(11)
N12 C39 N13 131.37(12)
N12 C39 N14 120.62(11)
N13 C39 N14 107.98(11)
N13 C40 C41 131.48(12)
N13 C40 C45 107.07(11)
C41 C40 C45 121.40(13)
C42 C41 C40 116.68(13)
C41 C42 C43 121.90(13)
C44 C43 C42 121.39(14)
C45 C44 C43 116.77(13)
C44 C45 N14 131.54(12)
C44 C45 C40 121.83(12)
N14 C45 C40 106.59(11)
C49 N15 C48 133.3(3)
C49 N15 C47 115.5(3)
C48 N15 C47 111.2(3)
N15 C49 O7 124.7(3)

loop_
_geom_bond_atom_site_label_1
_geom_bond_atom_site_label_2
_geom_bond_distance
O1 C9 1.2469(16)
O2 C15 1.2473(16)
N1 C8 1.3670(18)
N1 C6 1.3903(18)
N1 C7 1.4649(17)
N2 C8 1.3587(17)
N2 C1 1.3899(19)
N3 C8 1.3158(18)
N3 C9 1.3428(18)
N4 C10 1.3396(18)
N4 C14 1.3425(17)
N5 C16 1.3272(19)
N5 C15 1.3531(18)
N6 C16 1.3630(18)
N6 C23 1.394(2)
N7 C16 1.3646(18)
N7 C18 1.3891(19)
N7 C17 1.4562(18)
C1 C2 1.3884(19)
C1 C6 1.4078(19)
C2 C3 1.389(2)
C3 C4 1.395(2)
C4 C5 1.392(2)
C5 C6 1.388(2)
C9 C10 1.5129(19)
C10 C11 1.3991(18)
C11 C12 1.381(2)
C12 C13 1.376(2)
C13 C14 1.3921(18)
C14 C15 1.507(2)
C18 C19 1.387(2)
C18 C23 1.393(2)
C19 C20 1.390(2)
C20 C21 1.400(3)
C21 C22 1.389(3)
C22 C23 1.398(2)
O3 C32 1.2445(15)
O4 C38 1.2431(16)
N8 C31 1.3584(17)
N8 C29 1.3886(18)
N8 C30 1.4508(17)
N9 C31 1.3646(17)
N9 C24 1.3994(19)
N10 C31 1.3209(18)
N10 C32 1.3576(17)
N11 C33 1.3402(17)
N11 C37 1.3423(18)
N12 C39 1.3319(17)
N12 C38 1.3522(18)
N13 C39 1.3568(16)
N13 C40 1.3891(17)
N14 C39 1.3726(17)
N14 C45 1.3901(17)
N14 C46 1.4528(17)
C24 C25 1.392(2)
C24 C29 1.3940(18)
C25 C26 1.391(2)
C26 C27 1.404(2)
C27 C28 1.383(2)
C28 C29 1.393(2)
C32 C33 1.5113(19)
C33 C34 1.3903(18)
C34 C35 1.388(2)
C35 C36 1.3879(19)
C36 C37 1.3894(18)
C37 C38 1.5120(18)
C40 C41 1.3899(18)
C40 C45 1.4032(19)
C41 C42 1.388(2)
C42 C43 1.397(2)
C43 C44 1.3931(19)
C44 C45 1.383(2)
O7 C49 1.297(4)
N15 C49 1.266(4)
N15 C48 1.409(4)
N15 C47 1.488(4)

loop_
_geom_hbond_atom_site_label_D
_geom_hbond_atom_site_label_H
_geom_hbond_atom_site_label_A
_geom_hbond_distance_DH
_geom_hbond_distance_HA
_geom_hbond_distance_DA
_geom_hbond_angle_DHA
O5 H95 O1 0.846(9) 2.015(9) 2.8568(16) 173.0(10)
O5 H94 O2 0.836(8) 2.038(8) 2.8721(15) 175.2(8)
O5 H94 N4 0.836(8) 2.587(14) 3.0028(15) 112.1(11)
O6 H97 O4 0.846(9) 1.978(9) 2.8187(16) 172.7(9)
O6 H96 O3 0.857(8) 2.049(8) 2.8994(14) 171.1(14)
O6 H96 N11 0.857(8) 2.499(14) 2.9723(14) 115.7(11)
